data_7128545
loop_
_publ_author_name
'Townrow, Oliver P. E.'
'Weller, Andrew S.'
'Goicoechea, Jose M.'

_publ_section_title
;
 Cluster expansion and vertex substitution pathways in nickel germanide
 Zintl clusters
;
_journal_name_full 'Chemical Communications'
_journal_paper_doi 10.1039/D1CC02912F
_journal_year 2021
_chemical_formula_moiety 'C54 H162 Ge18 Ni Si24, 2(C18 H36 K N2 O6), 2(C4 H8 O)'
_chemical_formula_sum 'C98 H250 Ge18 K2 N4 Ni O14 Si24'
_chemical_formula_weight 3826.69
_chemical_name_systematic
;
 [K(2,2,2-crypt)]2Ni[Ge9{Si(SiMe3)}3]2*2THF
;
_space_group_crystal_system triclinic
_space_group_IT_number 2
_space_group_name_Hall '-P 1'
_space_group_name_H-M_alt 'P -1'
_atom_sites_solution_hydrogens geom
_audit_creation_method SHELXL-2018/1
_audit_update_record
;
2021-06-22 deposited with the CCDC.	2021-06-22 downloaded from the CCDC.
;
_cell_angle_alpha 85.101(2)
_cell_angle_beta 69.035(2)
_cell_angle_gamma 82.861(2)
_cell_formula_units_Z 1
_cell_length_a 15.6461(3)
_cell_length_b 16.2709(4)
_cell_length_c 18.7924(3)
_cell_measurement_reflns_used 24710
_cell_measurement_temperature 150(2)
_cell_measurement_theta_max 75.9880
_cell_measurement_theta_min 3.6040
_cell_volume 4428.42(17)
_computing_cell_refinement 'CrysAlisPro 1.171.41.81a (Rigaku OD, 2020)'
_computing_data_collection 'CrysAlisPro 1.171.41.81a (Rigaku OD, 2020)'
_computing_data_reduction 'CrysAlisPro 1.171.41.81a (Rigaku OD, 2020)'
_computing_structure_refinement 'SHELXL-2018/1 (Sheldrick, 2018)'
_computing_structure_solution 'SHELXS-97 (Sheldrick, 1990)'
_diffrn_ambient_temperature 150(2)
_diffrn_detector 'CCD plate'
_diffrn_detector_area_resol_mean 10.4102
_diffrn_detector_type Atlas
_diffrn_measured_fraction_theta_full 0.999
_diffrn_measured_fraction_theta_max 0.986
_diffrn_measurement_device 'four-circle diffractometer'
_diffrn_measurement_device_type 'SuperNova, Dual, Cu at home/near, Atlas'
_diffrn_measurement_method '\w scans'
_diffrn_radiation_type CuK\a
_diffrn_radiation_wavelength 1.54184
_diffrn_reflns_av_R_equivalents 0.0366
_diffrn_reflns_av_unetI/netI 0.0451
_diffrn_reflns_Laue_measured_fraction_full 0.999
_diffrn_reflns_Laue_measured_fraction_max 0.986
_diffrn_reflns_limit_h_max 19
_diffrn_reflns_limit_h_min -19
_diffrn_reflns_limit_k_max 20
_diffrn_reflns_limit_k_min -20
_diffrn_reflns_limit_l_max 22
_diffrn_reflns_limit_l_min -23
_diffrn_reflns_number 55057
_diffrn_reflns_point_group_measured_fraction_full 0.999
_diffrn_reflns_point_group_measured_fraction_max 0.986
_diffrn_reflns_theta_full 67.684
_diffrn_reflns_theta_max 76.197
_diffrn_reflns_theta_min 3.196
_diffrn_source 'micro-focus sealed X-ray tube'
_diffrn_source_type 'SuperNova (Cu) X-ray Source'
_exptl_absorpt_coefficient_mu 5.785
_exptl_absorpt_correction_T_max 1.00000
_exptl_absorpt_correction_T_min 0.84300
_exptl_absorpt_correction_type multi-scan
_exptl_absorpt_process_details
;
CrysAlisPro 1.171.41.81a (Rigaku Oxford Diffraction, 2020)
Empirical absorption correction using spherical harmonics,
implemented in SCALE3 ABSPACK scaling algorithm.
;
_exptl_crystal_colour red
_exptl_crystal_density_diffrn 1.435
_exptl_crystal_description block
_exptl_crystal_F_000 1956
_exptl_crystal_size_max 0.180
_exptl_crystal_size_mid 0.140
_exptl_crystal_size_min 0.080
_refine_diff_density_max 0.555
_refine_diff_density_min -0.579
_refine_diff_density_rms 0.078
_refine_ls_extinction_method none
_refine_ls_goodness_of_fit_ref 1.055
_refine_ls_hydrogen_treatment constr
_refine_ls_matrix_type full
_refine_ls_number_parameters 754
_refine_ls_number_reflns 18293
_refine_ls_number_restraints 0
_refine_ls_restrained_S_all 1.055
_refine_ls_R_factor_all 0.0435
_refine_ls_R_factor_gt 0.0317
_refine_ls_shift/su_max 0.001
_refine_ls_shift/su_mean 0.000
_refine_ls_structure_factor_coef Fsqd
_refine_ls_weighting_details 'w=1/[\s^2^(Fo^2^)+(0.0345P)^2^+1.6066P] where P=(Fo^2^+2Fc^2^)/3'
_refine_ls_weighting_scheme calc
_refine_ls_wR_factor_gt 0.0753
_refine_ls_wR_factor_ref 0.0837
_reflns_Friedel_coverage 0.000
_reflns_number_gt 15053
_reflns_number_total 18293
_reflns_threshold_expression 'I > 2\s(I)'
_cod_data_source_file d1cc02912f2.cif
_cod_data_source_block OT422_2
_cod_original_cell_volume 4428.43(17)
_cod_database_code 7128545
_shelx_shelxl_version_number 2018/1
_shelx_space_group_comment
;
The symmetry employed for this shelxl refinement is uniquely defined
by the following loop, which should always be used as a source of
symmetry information in preference to the above space-group names.
They are only intended as comments.
;
_shelx_estimated_absorpt_t_min 0.422
_shelx_estimated_absorpt_t_max 0.655

loop_
_space_group_symop_operation_xyz
'x, y, z'
'-x, -y, -z'

loop_
_atom_site_label
_atom_site_type_symbol
_atom_site_fract_x
_atom_site_fract_y
_atom_site_fract_z
_atom_site_U_iso_or_equiv
_atom_site_adp_type
_atom_site_occupancy
_atom_site_site_symmetry_order
_atom_site_calc_flag
_atom_site_refinement_flags_posn
_atom_site_refinement_flags_adp
_atom_site_refinement_flags_occupancy
_atom_site_disorder_assembly
_atom_site_disorder_group
Ni1 Ni 0.500000 0.500000 0.000000 0.02677(13) Uani 1 2 d S . P . .
Ge1 Ge 0.46748(2) 0.70525(2) 0.22167(2) 0.03028(7) Uani 1 1 d . . . . .
Ge2 Ge 0.44988(2) 0.55651(2) 0.29547(2) 0.03111(7) Uani 1 1 d . . . . .
Ge3 Ge 0.30605(2) 0.64496(2) 0.27711(2) 0.03163(7) Uani 1 1 d . . . . .
Ge4 Ge 0.37318(2) 0.69441(2) 0.13763(2) 0.02920(7) Uani 1 1 d . . . . .
Ge5 Ge 0.57347(2) 0.57746(2) 0.16493(2) 0.02828(7) Uani 1 1 d . . . . .
Ge6 Ge 0.35413(2) 0.49707(2) 0.23067(2) 0.02853(7) Uani 1 1 d . . . . .
Ge7 Ge 0.52596(2) 0.62427(2) 0.05058(2) 0.02637(7) Uani 1 1 d . . . . .
Ge8 Ge 0.50889(2) 0.46054(2) 0.12532(2) 0.02638(7) Uani 1 1 d . . . . .
Ge9 Ge 0.35735(2) 0.55275(2) 0.09814(2) 0.02620(7) Uani 1 1 d . . . . .
Si1 Si 0.30339(5) 0.82513(5) 0.10865(4) 0.02754(14) Uani 1 1 d . . . . .
Si2 Si 0.39523(5) 0.86702(5) -0.01421(4) 0.03298(15) Uani 1 1 d . . . . .
Si3 Si 0.15564(6) 0.80437(6) 0.11251(5) 0.04127(18) Uani 1 1 d . . . . .
Si4 Si 0.29303(6) 0.92319(5) 0.19691(5) 0.03974(18) Uani 1 1 d . . . . .
C1 C 0.5127(2) 0.8803(2) -0.0143(2) 0.0472(8) Uani 1 1 d . . . . .
H1A H 0.539706 0.827656 0.001865 0.071 Uiso 1 1 calc R U . . .
H1B H 0.507738 0.922998 0.021115 0.071 Uiso 1 1 calc R U . . .
H1C H 0.551959 0.897017 -0.065787 0.071 Uiso 1 1 calc R U . . .
C2 C 0.4082(3) 0.7856(3) -0.08312(18) 0.0505(8) Uani 1 1 d . . . . .
H2A H 0.451156 0.801600 -0.133468 0.076 Uiso 1 1 calc R U . . .
H2B H 0.348216 0.780251 -0.086705 0.076 Uiso 1 1 calc R U . . .
H2C H 0.432102 0.732472 -0.065250 0.076 Uiso 1 1 calc R U . . .
C3 C 0.3442(3) 0.9668(2) -0.0477(2) 0.0492(8) Uani 1 1 d . . . . .
H3A H 0.382930 0.981407 -0.100050 0.074 Uiso 1 1 calc R U . . .
H3B H 0.340701 1.011059 -0.014238 0.074 Uiso 1 1 calc R U . . .
H3C H 0.282219 0.960007 -0.046349 0.074 Uiso 1 1 calc R U . . .
C4 C 0.1017(4) 0.7300(5) 0.1925(4) 0.108(3) Uani 1 1 d . . . . .
H4A H 0.041296 0.720408 0.192117 0.161 Uiso 1 1 calc R U . . .
H4B H 0.094463 0.753065 0.241058 0.161 Uiso 1 1 calc R U . . .
H4C H 0.141110 0.677388 0.186370 0.161 Uiso 1 1 calc R U . . .
C5 C 0.1638(3) 0.7635(4) 0.0200(3) 0.0777(16) Uani 1 1 d . . . . .
H5A H 0.209676 0.715135 0.007855 0.117 Uiso 1 1 calc R U . . .
H5B H 0.182124 0.806670 -0.020681 0.117 Uiso 1 1 calc R U . . .
H5C H 0.103786 0.747348 0.024241 0.117 Uiso 1 1 calc R U . . .
C6 C 0.0759(3) 0.9025(4) 0.1261(4) 0.0816(16) Uani 1 1 d . . . . .
H6A H 0.100738 0.942012 0.083326 0.122 Uiso 1 1 calc R U . . .
H6B H 0.069930 0.926566 0.173873 0.122 Uiso 1 1 calc R U . . .
H6C H 0.015299 0.890153 0.128091 0.122 Uiso 1 1 calc R U . . .
C7 C 0.2324(4) 1.0237(3) 0.1736(3) 0.0683(12) Uani 1 1 d . . . . .
H7A H 0.170695 1.014353 0.176203 0.102 Uiso 1 1 calc R U . . .
H7B H 0.267538 1.044186 0.122116 0.102 Uiso 1 1 calc R U . . .
H7C H 0.227576 1.064720 0.210501 0.102 Uiso 1 1 calc R U . . .
C8 C 0.4082(3) 0.9460(3) 0.1971(3) 0.0588(10) Uani 1 1 d . . . . .
H8A H 0.398884 0.983821 0.237694 0.088 Uiso 1 1 calc R U . . .
H8B H 0.442596 0.971910 0.147695 0.088 Uiso 1 1 calc R U . . .
H8C H 0.442928 0.894227 0.205919 0.088 Uiso 1 1 calc R U . . .
C9 C 0.2259(3) 0.8865(3) 0.2964(2) 0.0631(11) Uani 1 1 d . . . . .
H9A H 0.257587 0.835058 0.309798 0.095 Uiso 1 1 calc R U . . .
H9B H 0.164266 0.876363 0.299342 0.095 Uiso 1 1 calc R U . . .
H9C H 0.220763 0.928986 0.332102 0.095 Uiso 1 1 calc R U . . .
C10 C 0.8411(3) 0.6108(3) 0.2833(2) 0.0592(11) Uani 1 1 d . . . . .
H10A H 0.850812 0.668688 0.266286 0.089 Uiso 1 1 calc R U . . .
H10B H 0.889515 0.574058 0.248437 0.089 Uiso 1 1 calc R U . . .
H10C H 0.842980 0.601214 0.334890 0.089 Uiso 1 1 calc R U . . .
Si5 Si 0.72654(4) 0.58455(5) 0.15912(4) 0.02562(13) Uani 1 1 d . . . . .
Si6 Si 0.72594(5) 0.58897(5) 0.28360(4) 0.03116(15) Uani 1 1 d . . . . .
Si7 Si 0.81334(5) 0.46410(5) 0.10254(4) 0.03123(15) Uani 1 1 d . . . . .
Si8 Si 0.78128(6) 0.70560(6) 0.08966(4) 0.03651(17) Uani 1 1 d . . . . .
C11 C 0.6966(4) 0.4882(3) 0.3380(2) 0.0599(11) Uani 1 1 d . . . . .
H11A H 0.688443 0.493897 0.391624 0.090 Uiso 1 1 calc R U . . .
H11B H 0.746582 0.444762 0.316308 0.090 Uiso 1 1 calc R U . . .
H11C H 0.639506 0.473173 0.334606 0.090 Uiso 1 1 calc R U . . .
C12 C 0.6390(2) 0.6728(2) 0.33620(18) 0.0451(7) Uani 1 1 d . . . . .
H12A H 0.577573 0.661719 0.339380 0.068 Uiso 1 1 calc R U . . .
H12B H 0.653383 0.726337 0.309039 0.068 Uiso 1 1 calc R U . . .
H12C H 0.640515 0.674308 0.387760 0.068 Uiso 1 1 calc R U . . .
C13 C 0.9286(2) 0.4504(3) 0.1143(2) 0.0549(9) Uani 1 1 d . . . . .
H13A H 0.965342 0.402065 0.086838 0.082 Uiso 1 1 calc R U . . .
H13B H 0.919986 0.441877 0.168630 0.082 Uiso 1 1 calc R U . . .
H13C H 0.960476 0.500024 0.093731 0.082 Uiso 1 1 calc R U . . .
C14 C 0.7519(2) 0.3711(2) 0.14957(19) 0.0439(7) Uani 1 1 d . . . . .
H14A H 0.693643 0.374111 0.140507 0.066 Uiso 1 1 calc R U . . .
H14B H 0.739503 0.370026 0.204567 0.066 Uiso 1 1 calc R U . . .
H14C H 0.790419 0.320573 0.128208 0.066 Uiso 1 1 calc R U . . .
C15 C 0.8299(3) 0.4708(3) -0.00132(18) 0.0509(8) Uani 1 1 d . . . . .
H15A H 0.867453 0.421030 -0.025490 0.076 Uiso 1 1 calc R U . . .
H15B H 0.861072 0.519958 -0.025460 0.076 Uiso 1 1 calc R U . . .
H15C H 0.769873 0.474866 -0.007446 0.076 Uiso 1 1 calc R U . . .
C16 C 0.9050(3) 0.7103(4) 0.0781(3) 0.0726(14) Uani 1 1 d . . . . .
H16A H 0.942491 0.662191 0.050774 0.109 Uiso 1 1 calc R U . . .
H16B H 0.910459 0.709989 0.128465 0.109 Uiso 1 1 calc R U . . .
H16C H 0.926528 0.761309 0.049000 0.109 Uiso 1 1 calc R U . . .
C17 C 0.7740(4) 0.7109(4) -0.0079(2) 0.0710(14) Uani 1 1 d . . . . .
H17A H 0.712404 0.699574 -0.004057 0.106 Uiso 1 1 calc R U . . .
H17B H 0.819934 0.669577 -0.039279 0.106 Uiso 1 1 calc R U . . .
H17C H 0.785910 0.766387 -0.031541 0.106 Uiso 1 1 calc R U . . .
C18 C 0.7127(4) 0.7994(3) 0.1395(3) 0.0788(16) Uani 1 1 d . . . . .
H18A H 0.736749 0.849342 0.109859 0.118 Uiso 1 1 calc R U . . .
H18B H 0.717018 0.799240 0.190258 0.118 Uiso 1 1 calc R U . . .
H18C H 0.648152 0.799027 0.144581 0.118 Uiso 1 1 calc R U . . .
Si9 Si 0.24666(4) 0.40590(5) 0.31013(3) 0.02542(13) Uani 1 1 d . . . . .
Si10 Si 0.23786(6) 0.40883(5) 0.43715(4) 0.03422(16) Uani 1 1 d . . . . .
Si11 Si 0.29538(6) 0.27096(5) 0.26866(4) 0.03748(17) Uani 1 1 d . . . . .
Si12 Si 0.10246(5) 0.45313(6) 0.30221(4) 0.03854(18) Uani 1 1 d . . . . .
C19 C 0.3524(3) 0.3785(3) 0.4475(2) 0.0564(9) Uani 1 1 d . . . . .
H19A H 0.397402 0.414235 0.413439 0.085 Uiso 1 1 calc R U . . .
H19B H 0.372642 0.320587 0.434202 0.085 Uiso 1 1 calc R U . . .
H19C H 0.346989 0.384786 0.500418 0.085 Uiso 1 1 calc R U . . .
C20 C 0.1557(3) 0.3335(2) 0.49769(17) 0.0485(8) Uani 1 1 d . . . . .
H20A H 0.152385 0.333986 0.550739 0.073 Uiso 1 1 calc R U . . .
H20B H 0.177604 0.277632 0.478865 0.073 Uiso 1 1 calc R U . . .
H20C H 0.094511 0.349819 0.494944 0.073 Uiso 1 1 calc R U . . .
C21 C 0.1939(3) 0.5135(2) 0.47694(19) 0.0537(9) Uani 1 1 d . . . . .
H21A H 0.197763 0.513606 0.527853 0.081 Uiso 1 1 calc R U . . .
H21B H 0.129721 0.526567 0.480472 0.081 Uiso 1 1 calc R U . . .
H21C H 0.231237 0.555156 0.443381 0.081 Uiso 1 1 calc R U . . .
C22 C 0.4090(3) 0.2363(3) 0.2808(2) 0.0568(9) Uani 1 1 d . . . . .
H22A H 0.430947 0.180474 0.261682 0.085 Uiso 1 1 calc R U . . .
H22B H 0.401198 0.235459 0.334948 0.085 Uiso 1 1 calc R U . . .
H22C H 0.454018 0.274783 0.252009 0.085 Uiso 1 1 calc R U . . .
C23 C 0.2123(3) 0.1938(3) 0.3250(2) 0.0606(11) Uani 1 1 d . . . . .
H23A H 0.155648 0.204404 0.313237 0.091 Uiso 1 1 calc R U . . .
H23B H 0.197900 0.199524 0.379643 0.091 Uiso 1 1 calc R U . . .
H23C H 0.240425 0.137396 0.311208 0.091 Uiso 1 1 calc R U . . .
C24 C 0.3095(4) 0.2684(3) 0.16579(19) 0.0612(11) Uani 1 1 d . . . . .
H24A H 0.353608 0.307079 0.135651 0.092 Uiso 1 1 calc R U . . .
H24B H 0.249964 0.284698 0.159647 0.092 Uiso 1 1 calc R U . . .
H24C H 0.332200 0.212196 0.148131 0.092 Uiso 1 1 calc R U . . .
C25 C 0.0150(3) 0.3778(3) 0.3514(3) 0.0643(11) Uani 1 1 d . . . . .
H25A H -0.043267 0.397601 0.344177 0.096 Uiso 1 1 calc R U . . .
H25B H 0.005271 0.373274 0.405995 0.096 Uiso 1 1 calc R U . . .
H25C H 0.037405 0.323253 0.329531 0.096 Uiso 1 1 calc R U . . .
C26 C 0.1132(3) 0.4653(4) 0.1998(2) 0.0647(13) Uani 1 1 d . . . . .
H26A H 0.126940 0.410604 0.177837 0.097 Uiso 1 1 calc R U . . .
H26B H 0.163106 0.499593 0.172030 0.097 Uiso 1 1 calc R U . . .
H26C H 0.055326 0.492015 0.195899 0.097 Uiso 1 1 calc R U . . .
C27 C 0.0572(3) 0.5548(3) 0.3496(3) 0.0596(10) Uani 1 1 d . . . . .
H27A H 0.105643 0.592531 0.332219 0.089 Uiso 1 1 calc R U . . .
H27B H 0.038255 0.545441 0.405052 0.089 Uiso 1 1 calc R U . . .
H27C H 0.004302 0.579502 0.336175 0.089 Uiso 1 1 calc R U . . .
K101 K 0.73300(4) 0.08261(4) 0.41833(4) 0.03576(12) Uani 1 1 d . . . . .
N101 N 0.65690(18) 0.24387(17) 0.48468(14) 0.0357(5) Uani 1 1 d . . . . .
N102 N 0.8015(2) -0.08764(18) 0.35917(18) 0.0458(6) Uani 1 1 d . . . . .
O101 O 0.59466(16) 0.09046(16) 0.56951(13) 0.0445(5) Uani 1 1 d . . . . .
O102 O 0.63751(18) -0.06165(15) 0.49760(14) 0.0474(6) Uani 1 1 d . . . . .
O103 O 0.85020(16) 0.18047(16) 0.44930(12) 0.0415(5) Uani 1 1 d . . . . .
O104 O 0.90963(16) 0.01165(17) 0.41745(15) 0.0487(6) Uani 1 1 d . . . . .
O105 O 0.62702(16) 0.19311(14) 0.34770(11) 0.0375(4) Uani 1 1 d . . . . .
O106 O 0.72499(18) 0.04572(15) 0.27909(13) 0.0436(5) Uani 1 1 d . . . . .
C101 C 0.6086(2) 0.2346(2) 0.56760(17) 0.0440(7) Uani 1 1 d . . . . .
H10D H 0.573499 0.288174 0.586308 0.053 Uiso 1 1 calc R U . . .
H10E H 0.654783 0.221443 0.592756 0.053 Uiso 1 1 calc R U . . .
C102 C 0.5440(2) 0.1686(2) 0.59047(18) 0.0446(7) Uani 1 1 d . . . . .
H10F H 0.510691 0.168058 0.646278 0.053 Uiso 1 1 calc R U . . .
H10G H 0.498193 0.180202 0.564809 0.053 Uiso 1 1 calc R U . . .
C103 C 0.5362(3) 0.0260(3) 0.5945(2) 0.0518(8) Uani 1 1 d . . . . .
H10H H 0.491687 0.031896 0.567407 0.062 Uiso 1 1 calc R U . . .
H10I H 0.501183 0.029132 0.649840 0.062 Uiso 1 1 calc R U . . .
C104 C 0.5931(3) -0.0557(3) 0.5784(2) 0.0579(10) Uani 1 1 d . . . . .
H10J H 0.639844 -0.060380 0.603201 0.069 Uiso 1 1 calc R U . . .
H10K H 0.553528 -0.101324 0.599306 0.069 Uiso 1 1 calc R U . . .
C105 C 0.6886(3) -0.1395(2) 0.4811(2) 0.0550(9) Uani 1 1 d . . . . .
H10L H 0.647615 -0.184015 0.502823 0.066 Uiso 1 1 calc R U . . .
H10M H 0.736732 -0.146118 0.504447 0.066 Uiso 1 1 calc R U . . .
C106 C 0.7328(3) -0.1465(2) 0.3957(2) 0.0511(8) Uani 1 1 d . . . . .
H10N H 0.762745 -0.203598 0.384725 0.061 Uiso 1 1 calc R U . . .
H10O H 0.684153 -0.137139 0.372842 0.061 Uiso 1 1 calc R U . . .
C107 C 0.7335(2) 0.2950(2) 0.46999(19) 0.0431(7) Uani 1 1 d . . . . .
H10P H 0.709791 0.346308 0.498512 0.052 Uiso 1 1 calc R U . . .
H10Q H 0.757478 0.311215 0.414974 0.052 Uiso 1 1 calc R U . . .
C108 C 0.8118(2) 0.2514(2) 0.49254(18) 0.0431(7) Uani 1 1 d . . . . .
H10R H 0.859642 0.289587 0.483512 0.052 Uiso 1 1 calc R U . . .
H10S H 0.788888 0.234951 0.547540 0.052 Uiso 1 1 calc R U . . .
C109 C 0.9244(3) 0.1375(3) 0.4677(2) 0.0501(8) Uani 1 1 d . . . . .
H10T H 0.901475 0.111788 0.519835 0.060 Uiso 1 1 calc R U . . .
H10U H 0.968794 0.176659 0.466128 0.060 Uiso 1 1 calc R U . . .
C110 C 0.9712(2) 0.0715(3) 0.4109(2) 0.0517(8) Uani 1 1 d . . . . .
H11D H 0.991103 0.097066 0.358558 0.062 Uiso 1 1 calc R U . . .
H11E H 1.026530 0.044222 0.420464 0.062 Uiso 1 1 calc R U . . .
C111 C 0.9496(3) -0.0488(3) 0.3614(3) 0.0610(10) Uani 1 1 d . . . . .
H11F H 1.009500 -0.073548 0.364150 0.073 Uiso 1 1 calc R U . . .
H11G H 0.960791 -0.022053 0.309956 0.073 Uiso 1 1 calc R U . . .
C112 C 0.8865(3) -0.1156(3) 0.3743(3) 0.0598(10) Uani 1 1 d . . . . .
H11H H 0.919992 -0.161811 0.341015 0.072 Uiso 1 1 calc R U . . .
H11I H 0.870177 -0.137242 0.427867 0.072 Uiso 1 1 calc R U . . .
C113 C 0.5920(2) 0.2862(2) 0.44891(19) 0.0442(7) Uani 1 1 d . . . . .
H11J H 0.582083 0.345899 0.459603 0.053 Uiso 1 1 calc R U . . .
H11K H 0.532013 0.263112 0.472434 0.053 Uiso 1 1 calc R U . . .
C114 C 0.6254(3) 0.2774(2) 0.36362(19) 0.0449(7) Uani 1 1 d . . . . .
H11L H 0.583985 0.312981 0.341777 0.054 Uiso 1 1 calc R U . . .
H11M H 0.687935 0.295533 0.339909 0.054 Uiso 1 1 calc R U . . .
C115 C 0.6603(2) 0.1843(2) 0.26728(16) 0.0407(7) Uani 1 1 d . . . . .
H11N H 0.723204 0.201787 0.244433 0.049 Uiso 1 1 calc R U . . .
H11O H 0.620067 0.220111 0.244404 0.049 Uiso 1 1 calc R U . . .
C116 C 0.6615(3) 0.0956(2) 0.25095(18) 0.0452(7) Uani 1 1 d . . . . .
H11P H 0.599204 0.077187 0.275949 0.054 Uiso 1 1 calc R U . . .
H11Q H 0.679920 0.089741 0.195298 0.054 Uiso 1 1 calc R U . . .
C117 C 0.7425(3) -0.0363(2) 0.2537(2) 0.0527(9) Uani 1 1 d . . . . .
H11R H 0.759897 -0.035212 0.197592 0.063 Uiso 1 1 calc R U . . .
H11S H 0.686404 -0.065538 0.276908 0.063 Uiso 1 1 calc R U . . .
C118 C 0.8199(3) -0.0813(2) 0.2768(2) 0.0536(9) Uani 1 1 d . . . . .
H11T H 0.833301 -0.137955 0.257461 0.064 Uiso 1 1 calc R U . . .
H11U H 0.875776 -0.052229 0.251587 0.064 Uiso 1 1 calc R U . . .
O107 O 0.8901(3) 0.1543(3) 0.2573(2) 0.0843(11) Uani 1 1 d . . . . .
C119 C 0.9253(4) 0.2317(4) 0.2560(3) 0.0716(12) Uani 1 1 d . . . . .
H11V H 0.932193 0.239525 0.305236 0.086 Uiso 1 1 calc R U . . .
H11W H 0.883981 0.278504 0.245546 0.086 Uiso 1 1 calc R U . . .
C120 C 1.0158(4) 0.2257(4) 0.1936(3) 0.0777(14) Uani 1 1 d . . . . .
H12D H 1.064080 0.195725 0.211330 0.093 Uiso 1 1 calc R U . . .
H12E H 1.034088 0.281368 0.172553 0.093 Uiso 1 1 calc R U . . .
C121 C 0.9993(5) 0.1773(5) 0.1349(3) 0.0930(19) Uani 1 1 d . . . . .
H12F H 0.981103 0.215333 0.097540 0.112 Uiso 1 1 calc R U . . .
H12G H 1.055273 0.141330 0.107138 0.112 Uiso 1 1 calc R U . . .
C122 C 0.9256(5) 0.1283(5) 0.1787(3) 0.0888(17) Uani 1 1 d . . . . .
H12H H 0.948738 0.068778 0.177175 0.107 Uiso 1 1 calc R U . . .
H12I H 0.876009 0.136409 0.156947 0.107 Uiso 1 1 calc R U . . .

loop_
_atom_site_aniso_label
_atom_site_aniso_U_11
_atom_site_aniso_U_22
_atom_site_aniso_U_33
_atom_site_aniso_U_23
_atom_site_aniso_U_13
_atom_site_aniso_U_12
Ni1 0.0270(3) 0.0330(3) 0.0202(3) -0.0072(2) -0.0063(2) -0.0046(2)
Ge1 0.03027(15) 0.03180(16) 0.03023(14) -0.00662(12) -0.01019(11) -0.00633(12)
Ge2 0.03117(15) 0.03945(17) 0.02554(13) 0.00066(12) -0.01205(11) -0.00906(12)
Ge3 0.02624(14) 0.03733(17) 0.02626(14) -0.00451(12) -0.00251(11) -0.00282(12)
Ge4 0.03347(15) 0.02928(15) 0.02464(13) -0.00504(11) -0.01027(11) 0.00052(11)
Ge5 0.02169(13) 0.03834(17) 0.02700(13) -0.00820(12) -0.00922(10) -0.00447(11)
Ge6 0.02830(14) 0.03522(16) 0.02081(12) -0.00242(11) -0.00412(10) -0.01158(11)
Ge7 0.02647(14) 0.02998(15) 0.02284(13) -0.00400(11) -0.00673(10) -0.00748(11)
Ge8 0.02711(14) 0.03020(15) 0.02269(13) -0.00379(11) -0.00885(10) -0.00397(11)
Ge9 0.02190(13) 0.03402(16) 0.02310(13) -0.00478(11) -0.00700(10) -0.00477(11)
Si1 0.0277(3) 0.0283(3) 0.0254(3) -0.0059(2) -0.0073(2) -0.0011(3)
Si2 0.0372(4) 0.0327(4) 0.0271(3) -0.0009(3) -0.0089(3) -0.0042(3)
Si3 0.0275(4) 0.0479(5) 0.0475(4) -0.0097(4) -0.0114(3) -0.0006(3)
Si4 0.0503(5) 0.0357(4) 0.0336(4) -0.0129(3) -0.0143(3) 0.0006(3)
C1 0.0396(16) 0.0460(18) 0.0512(18) 0.0022(14) -0.0092(13) -0.0100(13)
C2 0.060(2) 0.055(2) 0.0337(15) -0.0130(14) -0.0102(14) -0.0064(16)
C3 0.059(2) 0.0451(18) 0.0440(17) 0.0070(14) -0.0205(14) -0.0052(15)
C4 0.052(3) 0.153(7) 0.119(5) 0.065(5) -0.036(3) -0.049(3)
C5 0.044(2) 0.108(4) 0.091(3) -0.051(3) -0.025(2) -0.005(2)
C6 0.048(2) 0.081(3) 0.115(4) -0.037(3) -0.029(2) 0.019(2)
C7 0.101(4) 0.041(2) 0.075(3) -0.0247(19) -0.049(2) 0.017(2)
C8 0.072(3) 0.052(2) 0.064(2) -0.0143(18) -0.0333(19) -0.0150(18)
C9 0.071(3) 0.071(3) 0.0350(16) -0.0175(17) -0.0032(16) 0.000(2)
C10 0.0405(17) 0.097(3) 0.0514(19) -0.027(2) -0.0253(14) -0.0041(18)
Si5 0.0227(3) 0.0329(3) 0.0230(3) -0.0037(2) -0.0088(2) -0.0053(2)
Si6 0.0340(4) 0.0370(4) 0.0271(3) -0.0067(3) -0.0155(3) -0.0027(3)
Si7 0.0260(3) 0.0406(4) 0.0272(3) -0.0094(3) -0.0085(2) -0.0006(3)
Si8 0.0360(4) 0.0423(4) 0.0353(4) 0.0038(3) -0.0142(3) -0.0176(3)
C11 0.108(3) 0.0432(19) 0.0390(17) 0.0043(14) -0.0381(19) -0.012(2)
C12 0.0468(17) 0.055(2) 0.0365(15) -0.0179(14) -0.0182(12) 0.0066(14)
C13 0.0358(16) 0.066(2) 0.068(2) -0.0189(19) -0.0238(15) 0.0067(15)
C14 0.0473(17) 0.0369(16) 0.0444(16) -0.0082(13) -0.0123(13) -0.0001(13)
C15 0.054(2) 0.066(2) 0.0312(14) -0.0136(15) -0.0108(13) -0.0035(17)
C16 0.047(2) 0.097(4) 0.081(3) 0.031(3) -0.028(2) -0.042(2)
C17 0.091(3) 0.091(3) 0.0456(19) 0.023(2) -0.034(2) -0.051(3)
C18 0.098(4) 0.039(2) 0.078(3) -0.003(2) -0.002(3) -0.017(2)
Si9 0.0243(3) 0.0320(3) 0.0189(3) -0.0021(2) -0.0045(2) -0.0074(2)
Si10 0.0451(4) 0.0372(4) 0.0201(3) -0.0014(3) -0.0094(3) -0.0092(3)
Si11 0.0481(4) 0.0340(4) 0.0252(3) -0.0060(3) -0.0044(3) -0.0074(3)
Si12 0.0236(3) 0.0583(5) 0.0337(4) -0.0014(3) -0.0079(3) -0.0109(3)
C19 0.061(2) 0.076(3) 0.0417(17) 0.0086(17) -0.0303(15) -0.0122(19)
C20 0.063(2) 0.0480(19) 0.0264(13) 0.0005(12) -0.0038(13) -0.0143(16)
C21 0.088(3) 0.0408(18) 0.0347(15) -0.0088(13) -0.0216(16) -0.0092(17)
C22 0.057(2) 0.053(2) 0.0508(19) -0.0020(16) -0.0117(16) 0.0097(17)
C23 0.085(3) 0.0434(19) 0.0483(19) -0.0075(15) -0.0096(18) -0.0279(19)
C24 0.093(3) 0.056(2) 0.0317(15) -0.0159(15) -0.0161(17) -0.005(2)
C25 0.0361(17) 0.086(3) 0.068(2) -0.005(2) -0.0084(16) -0.0259(19)
C26 0.0380(18) 0.119(4) 0.0431(18) 0.004(2) -0.0216(14) -0.014(2)
C27 0.0393(18) 0.062(2) 0.075(3) -0.014(2) -0.0189(16) 0.0058(16)
K101 0.0372(3) 0.0335(3) 0.0383(3) -0.0073(2) -0.0145(2) -0.0023(2)
N101 0.0398(13) 0.0359(13) 0.0306(11) -0.0085(9) -0.0094(9) -0.0051(10)
N102 0.0421(14) 0.0364(14) 0.0545(16) -0.0088(12) -0.0108(12) -0.0014(11)
O101 0.0422(12) 0.0461(13) 0.0368(10) -0.0023(9) -0.0025(9) -0.0074(10)
O102 0.0486(13) 0.0346(12) 0.0473(12) 0.0057(9) -0.0055(10) -0.0013(9)
O103 0.0420(11) 0.0483(13) 0.0380(10) -0.0071(9) -0.0166(8) -0.0070(9)
O104 0.0369(11) 0.0508(14) 0.0548(13) -0.0068(11) -0.0104(10) -0.0051(10)
O105 0.0486(12) 0.0364(11) 0.0281(9) -0.0013(8) -0.0142(8) -0.0048(9)
O106 0.0571(14) 0.0396(12) 0.0377(10) -0.0104(9) -0.0201(9) -0.0012(10)
C101 0.0435(16) 0.055(2) 0.0309(14) -0.0183(13) -0.0071(12) -0.0033(14)
C102 0.0408(16) 0.0527(19) 0.0339(14) -0.0093(13) -0.0041(12) -0.0035(14)
C103 0.0468(18) 0.053(2) 0.0449(17) 0.0037(15) -0.0028(14) -0.0091(15)
C104 0.062(2) 0.048(2) 0.0478(19) 0.0117(16) -0.0028(16) -0.0069(17)
C105 0.060(2) 0.0316(16) 0.063(2) 0.0051(15) -0.0129(17) 0.0003(15)
C106 0.054(2) 0.0317(16) 0.064(2) -0.0069(15) -0.0152(16) -0.0053(14)
C107 0.0507(18) 0.0358(16) 0.0418(15) -0.0068(12) -0.0120(13) -0.0105(13)
C108 0.0439(16) 0.0472(18) 0.0396(15) -0.0105(13) -0.0114(12) -0.0142(13)
C109 0.0457(18) 0.056(2) 0.0552(19) -0.0011(16) -0.0249(15) -0.0099(15)
C110 0.0339(16) 0.059(2) 0.063(2) -0.0024(17) -0.0176(14) -0.0067(15)
C111 0.0349(17) 0.064(2) 0.080(3) -0.023(2) -0.0133(16) 0.0046(16)
C112 0.048(2) 0.0405(19) 0.089(3) -0.0169(19) -0.0234(19) 0.0103(15)
C113 0.0488(18) 0.0399(17) 0.0436(16) -0.0123(13) -0.0168(13) 0.0053(13)
C114 0.058(2) 0.0359(16) 0.0430(16) -0.0036(13) -0.0209(14) -0.0030(14)
C115 0.0485(17) 0.0483(18) 0.0271(13) 0.0001(12) -0.0146(11) -0.0089(13)
C116 0.0509(18) 0.055(2) 0.0339(14) -0.0049(13) -0.0177(12) -0.0107(15)
C117 0.070(2) 0.0451(19) 0.0424(17) -0.0173(15) -0.0155(15) -0.0040(16)
C118 0.058(2) 0.0412(18) 0.0501(19) -0.0188(15) -0.0022(15) -0.0009(15)
O107 0.089(3) 0.096(3) 0.0669(19) -0.0005(19) -0.0168(17) -0.043(2)
C119 0.072(3) 0.077(3) 0.069(3) 0.001(2) -0.025(2) -0.019(2)
C120 0.070(3) 0.077(3) 0.085(3) 0.009(3) -0.024(2) -0.023(2)
C121 0.090(4) 0.106(5) 0.073(3) -0.004(3) -0.009(3) -0.031(4)
C122 0.089(4) 0.094(4) 0.079(3) -0.014(3) -0.016(3) -0.029(3)

loop_
_atom_type_symbol
_atom_type_description
_atom_type_scat_dispersion_real
_atom_type_scat_dispersion_imag
_atom_type_scat_source
C C 0.0181 0.0091 'International Tables Vol C Tables 4.2.6.8 and 6.1.1.4'
H H 0.0000 0.0000 'International Tables Vol C Tables 4.2.6.8 and 6.1.1.4'
Si Si 0.2541 0.3302 'International Tables Vol C Tables 4.2.6.8 and 6.1.1.4'
Ni Ni -3.0029 0.5091 'International Tables Vol C Tables 4.2.6.8 and 6.1.1.4'
Ge Ge -1.0885 0.8855 'International Tables Vol C Tables 4.2.6.8 and 6.1.1.4'
K K 0.3868 1.0657 'International Tables Vol C Tables 4.2.6.8 and 6.1.1.4'
N N 0.0311 0.0180 'International Tables Vol C Tables 4.2.6.8 and 6.1.1.4'
O O 0.0492 0.0322 'International Tables Vol C Tables 4.2.6.8 and 6.1.1.4'

loop_
_geom_angle_atom_site_label_1
_geom_angle_atom_site_label_2
_geom_angle_atom_site_label_3
_geom_angle
_geom_angle_site_symmetry_1
_geom_angle_site_symmetry_3
_geom_angle_publ_flag
Ge8 Ni1 Ge8 180.0 2_665 . ?
Ge8 Ni1 Ge7 107.044(10) 2_665 . ?
Ge8 Ni1 Ge7 72.956(10) . . ?
Ge8 Ni1 Ge7 72.955(10) 2_665 2_665 ?
Ge8 Ni1 Ge7 107.044(10) . 2_665 ?
Ge7 Ni1 Ge7 179.999(13) . 2_665 ?
Ge8 Ni1 Ge9 70.791(10) 2_665 2_665 ?
Ge8 Ni1 Ge9 109.209(10) . 2_665 ?
Ge7 Ni1 Ge9 109.195(10) . 2_665 ?
Ge7 Ni1 Ge9 70.805(10) 2_665 2_665 ?
Ge8 Ni1 Ge9 109.208(10) 2_665 . ?
Ge8 Ni1 Ge9 70.792(10) . . ?
Ge7 Ni1 Ge9 70.807(10) . . ?
Ge7 Ni1 Ge9 109.193(10) 2_665 . ?
Ge9 Ni1 Ge9 180.0 2_665 . ?
Ge5 Ge1 Ge4 91.146(14) . . ?
Ge5 Ge1 Ge3 101.355(15) . . ?
Ge4 Ge1 Ge3 58.825(12) . . ?
Ge5 Ge1 Ge2 58.383(12) . . ?
Ge4 Ge1 Ge2 99.952(15) . . ?
Ge3 Ge1 Ge2 59.245(12) . . ?
Ge5 Ge2 Ge6 89.080(13) . . ?
Ge5 Ge2 Ge3 101.521(15) . . ?
Ge6 Ge2 Ge3 59.156(13) . . ?
Ge5 Ge2 Ge1 58.146(12) . . ?
Ge6 Ge2 Ge1 98.922(15) . . ?
Ge3 Ge2 Ge1 59.703(12) . . ?
Ge4 Ge3 Ge6 86.946(13) . . ?
Ge4 Ge3 Ge2 101.147(14) . . ?
Ge6 Ge3 Ge2 58.957(13) . . ?
Ge4 Ge3 Ge1 58.687(12) . . ?
Ge6 Ge3 Ge1 99.721(14) . . ?
Ge2 Ge3 Ge1 61.052(13) . . ?
Si1 Ge4 Ge1 112.88(2) . . ?
Si1 Ge4 Ge9 127.25(2) . . ?
Ge1 Ge4 Ge9 119.821(16) . . ?
Si1 Ge4 Ge3 113.99(2) . . ?
Ge1 Ge4 Ge3 62.489(13) . . ?
Ge9 Ge4 Ge3 89.321(15) . . ?
Si1 Ge4 Ge7 124.33(2) . . ?
Ge1 Ge4 Ge7 82.104(13) . . ?
Ge9 Ge4 Ge7 67.354(12) . . ?
Ge3 Ge4 Ge7 119.975(16) . . ?
Si5 Ge5 Ge8 128.16(2) . . ?
Si5 Ge5 Ge1 112.22(2) . . ?
Ge8 Ge5 Ge1 119.611(15) . . ?
Si5 Ge5 Ge7 120.67(2) . . ?
Ge8 Ge5 Ge7 69.553(12) . . ?
Ge1 Ge5 Ge7 82.401(14) . . ?
Si5 Ge5 Ge2 118.22(2) . . ?
Ge8 Ge5 Ge2 85.328(13) . . ?
Ge1 Ge5 Ge2 63.472(13) . . ?
Ge7 Ge5 Ge2 119.444(15) . . ?
Si9 Ge6 Ge2 114.98(2) . . ?
Si9 Ge6 Ge8 128.55(2) . . ?
Ge2 Ge6 Ge8 84.819(13) . . ?
Si9 Ge6 Ge3 110.04(2) . . ?
Ge2 Ge6 Ge3 61.887(13) . . ?
Ge8 Ge6 Ge3 120.871(15) . . ?
Si9 Ge6 Ge9 123.65(2) . . ?
Ge2 Ge6 Ge9 120.588(15) . . ?
Ge8 Ge6 Ge9 66.988(11) . . ?
Ge3 Ge6 Ge9 88.769(15) . . ?
Ni1 Ge7 Ge5 107.101(14) . . ?
Ni1 Ge7 Ge4 110.126(13) . . ?
Ge5 Ge7 Ge4 90.872(13) . . ?
Ni1 Ge7 Ge9 54.607(8) . . ?
Ge5 Ge7 Ge9 98.580(13) . . ?
Ge4 Ge7 Ge9 56.173(11) . . ?
Ni1 Ge7 Ge8 53.414(8) . . ?
Ge5 Ge7 Ge8 55.154(11) . . ?
Ge4 Ge7 Ge8 97.312(13) . . ?
Ge9 Ge7 Ge8 59.079(11) . . ?
Ni1 Ge8 Ge5 107.446(14) . . ?
Ni1 Ge8 Ge6 110.833(14) . . ?
Ge5 Ge8 Ge6 89.206(13) . . ?
Ni1 Ge8 Ge9 54.727(8) . . ?
Ge5 Ge8 Ge9 98.797(14) . . ?
Ge6 Ge8 Ge9 56.551(11) . . ?
Ni1 Ge8 Ge7 53.630(8) . . ?
Ge5 Ge8 Ge7 55.293(11) . . ?
Ge6 Ge8 Ge7 96.505(14) . . ?
Ge9 Ge8 Ge7 59.229(11) . . ?
Ni1 Ge9 Ge4 110.403(13) . . ?
Ni1 Ge9 Ge6 110.500(14) . . ?
Ge4 Ge9 Ge6 86.969(13) . . ?
Ni1 Ge9 Ge8 54.481(8) . . ?
Ge4 Ge9 Ge8 99.426(13) . . ?
Ge6 Ge9 Ge8 56.461(11) . . ?
Ni1 Ge9 Ge7 54.586(8) . . ?
Ge4 Ge9 Ge7 56.474(11) . . ?
Ge6 Ge9 Ge7 98.198(13) . . ?
Ge8 Ge9 Ge7 61.692(11) . . ?
Si2 Si1 Si4 110.64(4) . . ?
Si2 Si1 Si3 110.87(4) . . ?
Si4 Si1 Si3 110.21(4) . . ?
Si2 Si1 Ge4 106.68(3) . . ?
Si4 Si1 Ge4 111.17(4) . . ?
Si3 Si1 Ge4 107.17(4) . . ?
C2 Si2 C1 107.94(18) . . ?
C2 Si2 C3 108.34(18) . . ?
C1 Si2 C3 109.79(18) . . ?
C2 Si2 Si1 110.21(12) . . ?
C1 Si2 Si1 108.94(12) . . ?
C3 Si2 Si1 111.56(12) . . ?
C4 Si3 C5 109.8(3) . . ?
C4 Si3 C6 107.4(3) . . ?
C5 Si3 C6 106.5(3) . . ?
C4 Si3 Si1 110.49(19) . . ?
C5 Si3 Si1 109.62(14) . . ?
C6 Si3 Si1 112.91(19) . . ?
C9 Si4 C7 108.6(2) . . ?
C9 Si4 C8 106.9(2) . . ?
C7 Si4 C8 107.6(2) . . ?
C9 Si4 Si1 110.77(15) . . ?
C7 Si4 Si1 109.13(14) . . ?
C8 Si4 Si1 113.66(13) . . ?
Si2 C1 H1A 109.5 . . ?
Si2 C1 H1B 109.5 . . ?
H1A C1 H1B 109.5 . . ?
Si2 C1 H1C 109.5 . . ?
H1A C1 H1C 109.5 . . ?
H1B C1 H1C 109.5 . . ?
Si2 C2 H2A 109.5 . . ?
Si2 C2 H2B 109.5 . . ?
H2A C2 H2B 109.5 . . ?
Si2 C2 H2C 109.5 . . ?
H2A C2 H2C 109.5 . . ?
H2B C2 H2C 109.5 . . ?
Si2 C3 H3A 109.5 . . ?
Si2 C3 H3B 109.5 . . ?
H3A C3 H3B 109.5 . . ?
Si2 C3 H3C 109.5 . . ?
H3A C3 H3C 109.5 . . ?
H3B C3 H3C 109.5 . . ?
Si3 C4 H4A 109.5 . . ?
Si3 C4 H4B 109.5 . . ?
H4A C4 H4B 109.5 . . ?
Si3 C4 H4C 109.5 . . ?
H4A C4 H4C 109.5 . . ?
H4B C4 H4C 109.5 . . ?
Si3 C5 H5A 109.5 . . ?
Si3 C5 H5B 109.5 . . ?
H5A C5 H5B 109.5 . . ?
Si3 C5 H5C 109.5 . . ?
H5A C5 H5C 109.5 . . ?
H5B C5 H5C 109.5 . . ?
Si3 C6 H6A 109.5 . . ?
Si3 C6 H6B 109.5 . . ?
H6A C6 H6B 109.5 . . ?
Si3 C6 H6C 109.5 . . ?
H6A C6 H6C 109.5 . . ?
H6B C6 H6C 109.5 . . ?
Si4 C7 H7A 109.5 . . ?
Si4 C7 H7B 109.5 . . ?
H7A C7 H7B 109.5 . . ?
Si4 C7 H7C 109.5 . . ?
H7A C7 H7C 109.5 . . ?
H7B C7 H7C 109.5 . . ?
Si4 C8 H8A 109.5 . . ?
Si4 C8 H8B 109.5 . . ?
H8A C8 H8B 109.5 . . ?
Si4 C8 H8C 109.5 . . ?
H8A C8 H8C 109.5 . . ?
H8B C8 H8C 109.5 . . ?
Si4 C9 H9A 109.5 . . ?
Si4 C9 H9B 109.5 . . ?
H9A C9 H9B 109.5 . . ?
Si4 C9 H9C 109.5 . . ?
H9A C9 H9C 109.5 . . ?
H9B C9 H9C 109.5 . . ?
Si6 C10 H10A 109.5 . . ?
Si6 C10 H10B 109.5 . . ?
H10A C10 H10B 109.5 . . ?
Si6 C10 H10C 109.5 . . ?
H10A C10 H10C 109.5 . . ?
H10B C10 H10C 109.5 . . ?
Si7 Si5 Si6 110.10(4) . . ?
Si7 Si5 Si8 112.57(4) . . ?
Si6 Si5 Si8 109.21(4) . . ?
Si7 Si5 Ge5 106.97(3) . . ?
Si6 Si5 Ge5 108.64(3) . . ?
Si8 Si5 Ge5 109.25(4) . . ?
C12 Si6 C11 107.99(19) . . ?
C12 Si6 C10 107.52(18) . . ?
C11 Si6 C10 108.4(2) . . ?
C12 Si6 Si5 110.67(11) . . ?
C11 Si6 Si5 110.92(12) . . ?
C10 Si6 Si5 111.17(13) . . ?
C15 Si7 C14 109.77(17) . . ?
C15 Si7 C13 109.49(18) . . ?
C14 Si7 C13 107.56(19) . . ?
C15 Si7 Si5 109.20(14) . . ?
C14 Si7 Si5 109.75(10) . . ?
C13 Si7 Si5 111.04(13) . . ?
C18 Si8 C17 107.7(3) . . ?
C18 Si8 C16 108.2(3) . . ?
C17 Si8 C16 107.7(2) . . ?
C18 Si8 Si5 110.63(15) . . ?
C17 Si8 Si5 111.69(15) . . ?
C16 Si8 Si5 110.73(16) . . ?
Si6 C11 H11A 109.5 . . ?
Si6 C11 H11B 109.5 . . ?
H11A C11 H11B 109.5 . . ?
Si6 C11 H11C 109.5 . . ?
H11A C11 H11C 109.5 . . ?
H11B C11 H11C 109.5 . . ?
Si6 C12 H12A 109.5 . . ?
Si6 C12 H12B 109.5 . . ?
H12A C12 H12B 109.5 . . ?
Si6 C12 H12C 109.5 . . ?
H12A C12 H12C 109.5 . . ?
H12B C12 H12C 109.5 . . ?
Si7 C13 H13A 109.5 . . ?
Si7 C13 H13B 109.5 . . ?
H13A C13 H13B 109.5 . . ?
Si7 C13 H13C 109.5 . . ?
H13A C13 H13C 109.5 . . ?
H13B C13 H13C 109.5 . . ?
Si7 C14 H14A 109.5 . . ?
Si7 C14 H14B 109.5 . . ?
H14A C14 H14B 109.5 . . ?
Si7 C14 H14C 109.5 . . ?
H14A C14 H14C 109.5 . . ?
H14B C14 H14C 109.5 . . ?
Si7 C15 H15A 109.5 . . ?
Si7 C15 H15B 109.5 . . ?
H15A C15 H15B 109.5 . . ?
Si7 C15 H15C 109.5 . . ?
H15A C15 H15C 109.5 . . ?
H15B C15 H15C 109.5 . . ?
Si8 C16 H16A 109.5 . . ?
Si8 C16 H16B 109.5 . . ?
H16A C16 H16B 109.5 . . ?
Si8 C16 H16C 109.5 . . ?
H16A C16 H16C 109.5 . . ?
H16B C16 H16C 109.5 . . ?
Si8 C17 H17A 109.5 . . ?
Si8 C17 H17B 109.5 . . ?
H17A C17 H17B 109.5 . . ?
Si8 C17 H17C 109.5 . . ?
H17A C17 H17C 109.5 . . ?
H17B C17 H17C 109.5 . . ?
Si8 C18 H18A 109.5 . . ?
Si8 C18 H18B 109.5 . . ?
H18A C18 H18B 109.5 . . ?
Si8 C18 H18C 109.5 . . ?
H18A C18 H18C 109.5 . . ?
H18B C18 H18C 109.5 . . ?
Si11 Si9 Si12 111.84(4) . . ?
Si11 Si9 Si10 109.05(4) . . ?
Si12 Si9 Si10 109.10(4) . . ?
Si11 Si9 Ge6 109.08(3) . . ?
Si12 Si9 Ge6 107.55(4) . . ?
Si10 Si9 Ge6 110.21(3) . . ?
C21 Si10 C19 107.9(2) . . ?
C21 Si10 C20 107.45(17) . . ?
C19 Si10 C20 108.13(19) . . ?
C21 Si10 Si9 112.17(12) . . ?
C19 Si10 Si9 111.87(12) . . ?
C20 Si10 Si9 109.13(12) . . ?
C24 Si11 C22 109.4(2) . . ?
C24 Si11 C23 108.5(2) . . ?
C22 Si11 C23 107.2(2) . . ?
C24 Si11 Si9 109.77(14) . . ?
C22 Si11 Si9 109.10(15) . . ?
C23 Si11 Si9 112.81(14) . . ?
C26 Si12 C27 110.1(2) . . ?
C26 Si12 C25 108.2(2) . . ?
C27 Si12 C25 107.1(2) . . ?
C26 Si12 Si9 109.15(13) . . ?
C27 Si12 Si9 110.71(14) . . ?
C25 Si12 Si9 111.59(17) . . ?
Si10 C19 H19A 109.5 . . ?
Si10 C19 H19B 109.5 . . ?
H19A C19 H19B 109.5 . . ?
Si10 C19 H19C 109.5 . . ?
H19A C19 H19C 109.5 . . ?
H19B C19 H19C 109.5 . . ?
Si10 C20 H20A 109.5 . . ?
Si10 C20 H20B 109.5 . . ?
H20A C20 H20B 109.5 . . ?
Si10 C20 H20C 109.5 . . ?
H20A C20 H20C 109.5 . . ?
H20B C20 H20C 109.5 . . ?
Si10 C21 H21A 109.5 . . ?
Si10 C21 H21B 109.5 . . ?
H21A C21 H21B 109.5 . . ?
Si10 C21 H21C 109.5 . . ?
H21A C21 H21C 109.5 . . ?
H21B C21 H21C 109.5 . . ?
Si11 C22 H22A 109.5 . . ?
Si11 C22 H22B 109.5 . . ?
H22A C22 H22B 109.5 . . ?
Si11 C22 H22C 109.5 . . ?
H22A C22 H22C 109.5 . . ?
H22B C22 H22C 109.5 . . ?
Si11 C23 H23A 109.5 . . ?
Si11 C23 H23B 109.5 . . ?
H23A C23 H23B 109.5 . . ?
Si11 C23 H23C 109.5 . . ?
H23A C23 H23C 109.5 . . ?
H23B C23 H23C 109.5 . . ?
Si11 C24 H24A 109.5 . . ?
Si11 C24 H24B 109.5 . . ?
H24A C24 H24B 109.5 . . ?
Si11 C24 H24C 109.5 . . ?
H24A C24 H24C 109.5 . . ?
H24B C24 H24C 109.5 . . ?
Si12 C25 H25A 109.5 . . ?
Si12 C25 H25B 109.5 . . ?
H25A C25 H25B 109.5 . . ?
Si12 C25 H25C 109.5 . . ?
H25A C25 H25C 109.5 . . ?
H25B C25 H25C 109.5 . . ?
Si12 C26 H26A 109.5 . . ?
Si12 C26 H26B 109.5 . . ?
H26A C26 H26B 109.5 . . ?
Si12 C26 H26C 109.5 . . ?
H26A C26 H26C 109.5 . . ?
H26B C26 H26C 109.5 . . ?
Si12 C27 H27A 109.5 . . ?
Si12 C27 H27B 109.5 . . ?
H27A C27 H27B 109.5 . . ?
Si12 C27 H27C 109.5 . . ?
H27A C27 H27C 109.5 . . ?
H27B C27 H27C 109.5 . . ?
O106 K101 O103 129.77(7) . . ?
O106 K101 O104 105.52(8) . . ?
O103 K101 O104 59.99(8) . . ?
O106 K101 O105 60.01(7) . . ?
O103 K101 O105 105.73(7) . . ?
O104 K101 O105 148.48(7) . . ?
O106 K101 O101 131.71(8) . . ?
O103 K101 O101 94.98(7) . . ?
O104 K101 O101 113.41(8) . . ?
O105 K101 O101 94.85(7) . . ?
O106 K101 N101 121.28(8) . . ?
O103 K101 N101 61.27(7) . . ?
O104 K101 N101 119.81(8) . . ?
O105 K101 N101 61.84(7) . . ?
O101 K101 N101 60.24(7) . . ?
O106 K101 O102 92.62(8) . . ?
O103 K101 O102 133.56(8) . . ?
O104 K101 O102 94.76(8) . . ?
O105 K101 O102 112.75(7) . . ?
O101 K101 O102 57.67(7) . . ?
N101 K101 O102 116.78(7) . . ?
O106 K101 N102 60.39(8) . . ?
O103 K101 N102 120.77(8) . . ?
O104 K101 N102 61.53(9) . . ?
O105 K101 N102 119.16(8) . . ?
O101 K101 N102 116.01(8) . . ?
N101 K101 N102 176.22(8) . . ?
O102 K101 N102 59.44(8) . . ?
O106 K101 O107 61.74(9) . . ?
O103 K101 O107 68.10(8) . . ?
O104 K101 O107 72.86(10) . . ?
O105 K101 O107 75.70(10) . . ?
O101 K101 O107 156.75(10) . . ?
N101 K101 O107 96.87(10) . . ?
O102 K101 O107 145.57(9) . . ?
N102 K101 O107 86.91(10) . . ?
C101 N101 C107 108.9(2) . . ?
C101 N101 C113 109.1(3) . . ?
C107 N101 C113 109.1(3) . . ?
C101 N101 K101 111.1(2) . . ?
C107 N101 K101 108.29(18) . . ?
C113 N101 K101 110.28(18) . . ?
C118 N102 C112 110.3(3) . . ?
C118 N102 C106 109.5(3) . . ?
C112 N102 C106 109.8(3) . . ?
C118 N102 K101 107.3(2) . . ?
C112 N102 K101 108.6(2) . . ?
C106 N102 K101 111.3(2) . . ?
C103 O101 C102 110.8(3) . . ?
C103 O101 K101 117.7(2) . . ?
C102 O101 K101 116.72(18) . . ?
C105 O102 C104 109.9(3) . . ?
C105 O102 K101 116.0(2) . . ?
C104 O102 K101 115.0(2) . . ?
C108 O103 C109 112.2(3) . . ?
C108 O103 K101 119.16(19) . . ?
C109 O103 K101 116.5(2) . . ?
C111 O104 C110 111.3(3) . . ?
C111 O104 K101 111.9(2) . . ?
C110 O104 K101 113.5(2) . . ?
C114 O105 C115 109.7(2) . . ?
C114 O105 K101 112.35(19) . . ?
C115 O105 K101 111.07(19) . . ?
C117 O106 C116 112.3(3) . . ?
C117 O106 K101 122.2(2) . . ?
C116 O106 K101 118.37(18) . . ?
N101 C101 C102 113.7(3) . . ?
N101 C101 H10D 108.8 . . ?
C102 C101 H10D 108.8 . . ?
N101 C101 H10E 108.8 . . ?
C102 C101 H10E 108.8 . . ?
H10D C101 H10E 107.7 . . ?
O101 C102 C101 109.3(3) . . ?
O101 C102 H10F 109.8 . . ?
C101 C102 H10F 109.8 . . ?
O101 C102 H10G 109.8 . . ?
C101 C102 H10G 109.8 . . ?
H10F C102 H10G 108.3 . . ?
O101 C103 C104 109.2(3) . . ?
O101 C103 H10H 109.9 . . ?
C104 C103 H10H 109.8 . . ?
O101 C103 H10I 109.8 . . ?
C104 C103 H10I 109.8 . . ?
H10H C103 H10I 108.3 . . ?
O102 C104 C103 109.0(3) . . ?
O102 C104 H10J 109.9 . . ?
C103 C104 H10J 109.9 . . ?
O102 C104 H10K 109.9 . . ?
C103 C104 H10K 109.9 . . ?
H10J C104 H10K 108.3 . . ?
O102 C105 C106 109.7(3) . . ?
O102 C105 H10L 109.7 . . ?
C106 C105 H10L 109.7 . . ?
O102 C105 H10M 109.7 . . ?
C106 C105 H10M 109.7 . . ?
H10L C105 H10M 108.2 . . ?
N102 C106 C105 113.6(3) . . ?
N102 C106 H10N 108.8 . . ?
C105 C106 H10N 108.8 . . ?
N102 C106 H10O 108.8 . . ?
C105 C106 H10O 108.8 . . ?
H10N C106 H10O 107.7 . . ?
N101 C107 C108 113.6(3) . . ?
N101 C107 H10P 108.9 . . ?
C108 C107 H10P 108.9 . . ?
N101 C107 H10Q 108.9 . . ?
C108 C107 H10Q 108.9 . . ?
H10P C107 H10Q 107.7 . . ?
O103 C108 C107 109.8(3) . . ?
O103 C108 H10R 109.7 . . ?
C107 C108 H10R 109.7 . . ?
O103 C108 H10S 109.7 . . ?
C107 C108 H10S 109.7 . . ?
H10R C108 H10S 108.2 . . ?
O103 C109 C110 109.0(3) . . ?
O103 C109 H10T 109.9 . . ?
C110 C109 H10T 109.9 . . ?
O103 C109 H10U 109.9 . . ?
C110 C109 H10U 109.9 . . ?
H10T C109 H10U 108.3 . . ?
O104 C110 C109 109.8(3) . . ?
O104 C110 H11D 109.7 . . ?
C109 C110 H11D 109.7 . . ?
O104 C110 H11E 109.7 . . ?
C109 C110 H11E 109.7 . . ?
H11D C110 H11E 108.2 . . ?
O104 C111 C112 110.1(3) . . ?
O104 C111 H11F 109.6 . . ?
C112 C111 H11F 109.6 . . ?
O104 C111 H11G 109.6 . . ?
C112 C111 H11G 109.6 . . ?
H11F C111 H11G 108.2 . . ?
N102 C112 C111 113.9(4) . . ?
N102 C112 H11H 108.8 . . ?
C111 C112 H11H 108.8 . . ?
N102 C112 H11I 108.8 . . ?
C111 C112 H11I 108.8 . . ?
H11H C112 H11I 107.7 . . ?
N101 C113 C114 113.2(3) . . ?
N101 C113 H11J 108.9 . . ?
C114 C113 H11J 108.9 . . ?
N101 C113 H11K 108.9 . . ?
C114 C113 H11K 108.9 . . ?
H11J C113 H11K 107.8 . . ?
O105 C114 C113 109.6(3) . . ?
O105 C114 H11L 109.8 . . ?
C113 C114 H11L 109.8 . . ?
O105 C114 H11M 109.8 . . ?
C113 C114 H11M 109.8 . . ?
H11L C114 H11M 108.2 . . ?
O105 C115 C116 109.4(3) . . ?
O105 C115 H11N 109.8 . . ?
C116 C115 H11N 109.8 . . ?
O105 C115 H11O 109.8 . . ?
C116 C115 H11O 109.8 . . ?
H11N C115 H11O 108.2 . . ?
O106 C116 C115 109.1(3) . . ?
O106 C116 H11P 109.9 . . ?
C115 C116 H11P 109.9 . . ?
O106 C116 H11Q 109.9 . . ?
C115 C116 H11Q 109.9 . . ?
H11P C116 H11Q 108.3 . . ?
O106 C117 C118 108.8(3) . . ?
O106 C117 H11R 109.9 . . ?
C118 C117 H11R 109.9 . . ?
O106 C117 H11S 109.9 . . ?
C118 C117 H11S 109.9 . . ?
H11R C117 H11S 108.3 . . ?
N102 C118 C117 114.8(3) . . ?
N102 C118 H11T 108.6 . . ?
C117 C118 H11T 108.6 . . ?
N102 C118 H11U 108.6 . . ?
C117 C118 H11U 108.6 . . ?
H11T C118 H11U 107.5 . . ?
C119 O107 C122 106.2(4) . . ?
C119 O107 K101 120.1(3) . . ?
C122 O107 K101 133.1(3) . . ?
O107 C119 C120 104.6(5) . . ?
O107 C119 H11V 110.8 . . ?
C120 C119 H11V 110.8 . . ?
O107 C119 H11W 110.8 . . ?
C120 C119 H11W 110.8 . . ?
H11V C119 H11W 108.9 . . ?
C119 C120 C121 103.0(5) . . ?
C119 C120 H12D 111.2 . . ?
C121 C120 H12D 111.2 . . ?
C119 C120 H12E 111.2 . . ?
C121 C120 H12E 111.2 . . ?
H12D C120 H12E 109.1 . . ?
C122 C121 C120 104.6(5) . . ?
C122 C121 H12F 110.8 . . ?
C120 C121 H12F 110.8 . . ?
C122 C121 H12G 110.8 . . ?
C120 C121 H12G 110.8 . . ?
H12F C121 H12G 108.9 . . ?
C121 C122 O107 108.6(5) . . ?
C121 C122 H12H 110.0 . . ?
O107 C122 H12H 110.0 . . ?
C121 C122 H12I 110.0 . . ?
O107 C122 H12I 110.0 . . ?
H12H C122 H12I 108.3 . . ?

loop_
_geom_bond_atom_site_label_1
_geom_bond_atom_site_label_2
_geom_bond_distance
_geom_bond_site_symmetry_2
_geom_bond_publ_flag
Ni1 Ge8 2.4355(3) 2_665 ?
Ni1 Ge8 2.4356(3) . ?
Ni1 Ge7 2.4424(3) . ?
Ni1 Ge7 2.4425(3) 2_665 ?
Ni1 Ge9 2.4430(3) 2_665 ?
Ni1 Ge9 2.4430(3) . ?
Ge1 Ge5 2.5430(5) . ?
Ge1 Ge4 2.5459(5) . ?
Ge1 Ge3 2.6430(5) . ?
Ge1 Ge2 2.6787(5) . ?
Ge2 Ge5 2.5495(4) . ?
Ge2 Ge6 2.5553(4) . ?
Ge2 Ge3 2.6306(5) . ?
Ge3 Ge4 2.5497(4) . ?
Ge3 Ge6 2.5606(5) . ?
Ge4 Si1 2.3796(8) . ?
Ge4 Ge9 2.5476(5) . ?
Ge4 Ge7 2.5565(4) . ?
Ge5 Si5 2.3749(7) . ?
Ge5 Ge8 2.5401(4) . ?
Ge5 Ge7 2.5443(4) . ?
Ge6 Si9 2.3881(7) . ?
Ge6 Ge8 2.5590(4) . ?
Ge6 Ge9 2.5616(4) . ?
Ge7 Ge9 2.8303(4) . ?
Ge7 Ge8 2.9000(4) . ?
Ge8 Ge9 2.8258(4) . ?
Si1 Si2 2.3368(10) . ?
Si1 Si4 2.3492(10) . ?
Si1 Si3 2.3523(11) . ?
Si2 C2 1.873(4) . ?
Si2 C1 1.876(4) . ?
Si2 C3 1.880(4) . ?
Si3 C4 1.863(6) . ?
Si3 C5 1.871(5) . ?
Si3 C6 1.876(5) . ?
Si4 C9 1.875(4) . ?
Si4 C7 1.885(4) . ?
Si4 C8 1.885(4) . ?
C1 H1A 0.9800 . ?
C1 H1B 0.9800 . ?
C1 H1C 0.9800 . ?
C2 H2A 0.9800 . ?
C2 H2B 0.9800 . ?
C2 H2C 0.9800 . ?
C3 H3A 0.9800 . ?
C3 H3B 0.9800 . ?
C3 H3C 0.9800 . ?
C4 H4A 0.9800 . ?
C4 H4B 0.9800 . ?
C4 H4C 0.9800 . ?
C5 H5A 0.9800 . ?
C5 H5B 0.9800 . ?
C5 H5C 0.9800 . ?
C6 H6A 0.9800 . ?
C6 H6B 0.9800 . ?
C6 H6C 0.9800 . ?
C7 H7A 0.9800 . ?
C7 H7B 0.9800 . ?
C7 H7C 0.9800 . ?
C8 H8A 0.9800 . ?
C8 H8B 0.9800 . ?
C8 H8C 0.9800 . ?
C9 H9A 0.9800 . ?
C9 H9B 0.9800 . ?
C9 H9C 0.9800 . ?
C10 Si6 1.877(4) . ?
C10 H10A 0.9800 . ?
C10 H10B 0.9800 . ?
C10 H10C 0.9800 . ?
Si5 Si7 2.3402(10) . ?
Si5 Si6 2.3432(9) . ?
Si5 Si8 2.3445(11) . ?
Si6 C12 1.869(3) . ?
Si6 C11 1.874(4) . ?
Si7 C15 1.870(3) . ?
Si7 C14 1.876(4) . ?
Si7 C13 1.878(4) . ?
Si8 C18 1.865(5) . ?
Si8 C17 1.872(4) . ?
Si8 C16 1.880(4) . ?
C11 H11A 0.9800 . ?
C11 H11B 0.9800 . ?
C11 H11C 0.9800 . ?
C12 H12A 0.9800 . ?
C12 H12B 0.9800 . ?
C12 H12C 0.9800 . ?
C13 H13A 0.9800 . ?
C13 H13B 0.9800 . ?
C13 H13C 0.9800 . ?
C14 H14A 0.9800 . ?
C14 H14B 0.9800 . ?
C14 H14C 0.9800 . ?
C15 H15A 0.9800 . ?
C15 H15B 0.9800 . ?
C15 H15C 0.9800 . ?
C16 H16A 0.9800 . ?
C16 H16B 0.9800 . ?
C16 H16C 0.9800 . ?
C17 H17A 0.9800 . ?
C17 H17B 0.9800 . ?
C17 H17C 0.9800 . ?
C18 H18A 0.9800 . ?
C18 H18B 0.9800 . ?
C18 H18C 0.9800 . ?
Si9 Si11 2.3367(11) . ?
Si9 Si12 2.3436(11) . ?
Si9 Si10 2.3455(9) . ?
Si10 C21 1.868(4) . ?
Si10 C19 1.872(4) . ?
Si10 C20 1.885(3) . ?
Si11 C24 1.869(4) . ?
Si11 C22 1.884(4) . ?
Si11 C23 1.892(4) . ?
Si12 C26 1.865(4) . ?
Si12 C27 1.882(4) . ?
Si12 C25 1.884(4) . ?
C19 H19A 0.9800 . ?
C19 H19B 0.9800 . ?
C19 H19C 0.9800 . ?
C20 H20A 0.9800 . ?
C20 H20B 0.9800 . ?
C20 H20C 0.9800 . ?
C21 H21A 0.9800 . ?
C21 H21B 0.9800 . ?
C21 H21C 0.9800 . ?
C22 H22A 0.9800 . ?
C22 H22B 0.9800 . ?
C22 H22C 0.9800 . ?
C23 H23A 0.9800 . ?
C23 H23B 0.9800 . ?
C23 H23C 0.9800 . ?
C24 H24A 0.9800 . ?
C24 H24B 0.9800 . ?
C24 H24C 0.9800 . ?
C25 H25A 0.9800 . ?
C25 H25B 0.9800 . ?
C25 H25C 0.9800 . ?
C26 H26A 0.9800 . ?
C26 H26B 0.9800 . ?
C26 H26C 0.9800 . ?
C27 H27A 0.9800 . ?
C27 H27B 0.9800 . ?
C27 H27C 0.9800 . ?
K101 O106 2.783(2) . ?
K101 O103 2.808(2) . ?
K101 O104 2.855(3) . ?
K101 O105 2.858(2) . ?
K101 O101 2.892(2) . ?
K101 N101 2.929(3) . ?
K101 O102 2.940(2) . ?
K101 N102 2.999(3) . ?
K101 O107 3.368(4) . ?
N101 C101 1.472(4) . ?
N101 C107 1.476(4) . ?
N101 C113 1.481(5) . ?
N102 C118 1.467(5) . ?
N102 C112 1.469(5) . ?
N102 C106 1.470(5) . ?
O101 C103 1.417(5) . ?
O101 C102 1.418(4) . ?
O102 C105 1.406(4) . ?
O102 C104 1.433(5) . ?
O103 C108 1.412(4) . ?
O103 C109 1.415(5) . ?
O104 C111 1.421(5) . ?
O104 C110 1.422(5) . ?
O105 C114 1.424(4) . ?
O105 C115 1.425(3) . ?
O106 C117 1.417(4) . ?
O106 C116 1.424(5) . ?
C101 C102 1.496(5) . ?
C101 H10D 0.9900 . ?
C101 H10E 0.9900 . ?
C102 H10F 0.9900 . ?
C102 H10G 0.9900 . ?
C103 C104 1.493(6) . ?
C103 H10H 0.9900 . ?
C103 H10I 0.9900 . ?
C104 H10J 0.9900 . ?
C104 H10K 0.9900 . ?
C105 C106 1.511(6) . ?
C105 H10L 0.9900 . ?
C105 H10M 0.9900 . ?
C106 H10N 0.9900 . ?
C106 H10O 0.9900 . ?
C107 C108 1.512(5) . ?
C107 H10P 0.9900 . ?
C107 H10Q 0.9900 . ?
C108 H10R 0.9900 . ?
C108 H10S 0.9900 . ?
C109 C110 1.507(6) . ?
C109 H10T 0.9900 . ?
C109 H10U 0.9900 . ?
C110 H11D 0.9900 . ?
C110 H11E 0.9900 . ?
C111 C112 1.505(6) . ?
C111 H11F 0.9900 . ?
C111 H11G 0.9900 . ?
C112 H11H 0.9900 . ?
C112 H11I 0.9900 . ?
C113 C114 1.511(5) . ?
C113 H11J 0.9900 . ?
C113 H11K 0.9900 . ?
C114 H11L 0.9900 . ?
C114 H11M 0.9900 . ?
C115 C116 1.498(5) . ?
C115 H11N 0.9900 . ?
C115 H11O 0.9900 . ?
C116 H11P 0.9900 . ?
C116 H11Q 0.9900 . ?
C117 C118 1.514(6) . ?
C117 H11R 0.9900 . ?
C117 H11S 0.9900 . ?
C118 H11T 0.9900 . ?
C118 H11U 0.9900 . ?
O107 C119 1.431(7) . ?
O107 C122 1.460(7) . ?
C119 C120 1.479(7) . ?
C119 H11V 0.9900 . ?
C119 H11W 0.9900 . ?
C120 C121 1.519(9) . ?
C120 H12D 0.9900 . ?
C120 H12E 0.9900 . ?
C121 C122 1.442(8) . ?
C121 H12F 0.9900 . ?
C121 H12G 0.9900 . ?
C122 H12H 0.9900 . ?
C122 H12I 0.9900 . ?
